data_7015397
loop_
_publ_author_name
'Wu, Biao'
'Yang, Jin'
'Huang, Xiaojuan'
'Li, Shaoguang'
'Jia, Chuandong'
'Yang, Xiao-Juan'
'Tang, Ning'
'Janiak, Christoph'

_publ_section_title
;
 Anion binding by metallo-receptors of 5,5'-dicarbamate-2,2'-bipyridine
 ligands.
;
_journal_issue 21
_journal_name_full 'Dalton transactions (Cambridge, England : 2003)'
_journal_page_first 5687
_journal_page_last 5696
_journal_paper_doi 10.1039/c0dt01561j
_journal_volume 40
_journal_year 2011
_chemical_formula_sum 'C64 H94 B2 F8 Fe N12 O16'
_chemical_formula_weight 1516.98
_chemical_name_systematic
;
?
;
_space_group_IT_number 14
_symmetry_cell_setting monoclinic
_symmetry_space_group_name_Hall '-P 2ybc'
_symmetry_space_group_name_H-M 'P 1 21/c 1'
_atom_sites_solution_hydrogens geom
_atom_sites_solution_primary direct
_atom_sites_solution_secondary difmap
_audit_creation_method SHELXL-97
_cell_angle_alpha 90.00
_cell_angle_beta 108.2390(10)
_cell_angle_gamma 90.00
_cell_formula_units_Z 4
_cell_length_a 18.4694(16)
_cell_length_b 19.7057(17)
_cell_length_c 23.748(2)
_cell_measurement_temperature 293(2)
_cell_volume 8208.9(12)
_computing_cell_refinement 'Bruker SMART'
_computing_data_collection 'Bruker SMART APEX II'
_computing_data_reduction 'Bruker SAINT'
_computing_structure_refinement 'SHELXL-97 (Sheldrick, 2008)'
_computing_structure_solution 'SHELXS-97 (Sheldrick, 2008)'
_diffrn_ambient_temperature 293(2)
_diffrn_measured_fraction_theta_full 0.985
_diffrn_measured_fraction_theta_max 0.985
_diffrn_measurement_device_type 'Bruker APEX II area detector'
_diffrn_measurement_method '\w scans'
_diffrn_radiation_monochromator graphite
_diffrn_radiation_source 'fine-focus sealed tube'
_diffrn_radiation_type MoK\a
_diffrn_radiation_wavelength 0.71073
_diffrn_reflns_av_R_equivalents 0.0496
_diffrn_reflns_av_sigmaI/netI 0.0428
_diffrn_reflns_limit_h_max 18
_diffrn_reflns_limit_h_min -13
_diffrn_reflns_limit_k_max 19
_diffrn_reflns_limit_k_min -19
_diffrn_reflns_limit_l_max 24
_diffrn_reflns_limit_l_min -24
_diffrn_reflns_number 37981
_diffrn_reflns_theta_full 21.08
_diffrn_reflns_theta_max 21.08
_diffrn_reflns_theta_min 1.81
_exptl_absorpt_coefficient_mu 0.266
_exptl_absorpt_correction_T_max 0.9611
_exptl_absorpt_correction_T_min 0.9487
_exptl_absorpt_correction_type multi-scan
_exptl_absorpt_process_details SADABS
_exptl_crystal_colour red
_exptl_crystal_density_diffrn 1.227
_exptl_crystal_density_method 'not measured'
_exptl_crystal_description block
_exptl_crystal_F_000 3192
_exptl_crystal_size_max 0.20
_exptl_crystal_size_mid 0.15
_exptl_crystal_size_min 0.15
_refine_diff_density_max 0.659
_refine_diff_density_min -0.429
_refine_diff_density_rms 0.067
_refine_ls_extinction_method none
_refine_ls_goodness_of_fit_ref 1.036
_refine_ls_hydrogen_treatment constr
_refine_ls_matrix_type full
_refine_ls_number_parameters 948
_refine_ls_number_reflns 8777
_refine_ls_number_restraints 148
_refine_ls_restrained_S_all 1.079
_refine_ls_R_factor_all 0.1114
_refine_ls_R_factor_gt 0.0740
_refine_ls_shift/su_max 0.000
_refine_ls_shift/su_mean 0.000
_refine_ls_structure_factor_coef Fsqd
_refine_ls_weighting_details 'calc w=1/[\s^2^(Fo^2^)+(0.1351P)^2^+12.1585P] where P=(Fo^2^+2Fc^2^)/3'
_refine_ls_weighting_scheme calc
_refine_ls_wR_factor_gt 0.2047
_refine_ls_wR_factor_ref 0.2390
_reflns_number_gt 5911
_reflns_number_total 8777
_reflns_threshold_expression >2sigma(I)
_cod_data_source_file c0dt01561j.txt
_cod_data_source_block L2Fe(Et2O)BF4
_cod_depositor_comments
;
The following automatic conversions were performed:
'_symmetry_cell_setting' value 'Monoclinic' changed to 'monoclinic'
according to '/home/saulius/struct/CIF-dictionaries/cif_core.dic'
dictionary named 'cif_core.dic' version 2.4.1 from
2010-06-29.

'_exptl_absorpt_correction_type' value 'Multi-scan' changed
to 'multi-scan' according to
'/home/saulius/struct/CIF-dictionaries/cif_core.dic' dictionary named
'cif_core.dic' version 2.4.1 from 2010-06-29.

Automatic conversion script
Id: cif_fix_enum 1555 2011-01-17 13:19:09Z saulius 
;
_cod_original_cell_volume 8209.0(12)
_cod_original_sg_symbol_H-M P2(1)/c
_cod_database_code 7015397

loop_
_symmetry_equiv_pos_as_xyz
'x, y, z'
'-x, y+1/2, -z+1/2'
'-x, -y, -z'
'x, -y-1/2, z-1/2'

loop_
_atom_site_label
_atom_site_type_symbol
_atom_site_fract_x
_atom_site_fract_y
_atom_site_fract_z
_atom_site_U_iso_or_equiv
_atom_site_adp_type
_atom_site_occupancy
_atom_site_symmetry_multiplicity
_atom_site_calc_flag
_atom_site_refinement_flags
_atom_site_disorder_assembly
_atom_site_disorder_group
Fe1 Fe 0.24700(5) 0.49285(4) -0.00138(3) 0.0412(3) Uani 1 1 d . . .
B1 B 0.6282(8) 0.3114(7) 0.1422(7) 0.187(8) Uani 1 1 d DU . .
F1 F 0.6132(5) 0.3636(5) 0.1061(5) 0.267(6) Uani 1 1 d D . .
F2 F 0.5636(5) 0.2817(7) 0.1400(6) 0.339(8) Uani 1 1 d D . .
F3 F 0.6637(7) 0.3302(7) 0.1985(5) 0.291(6) Uani 1 1 d D . .
F4 F 0.6761(6) 0.2705(6) 0.1276(5) 0.274(6) Uani 1 1 d D . .
B2 B 0.0127(8) 0.3712(8) 0.2011(6) 0.176(7) Uani 1 1 d DU . .
F5 F -0.0058(5) 0.4025(5) 0.1509(3) 0.227(5) Uani 1 1 d D . .
F6 F 0.0846(5) 0.3801(6) 0.2311(4) 0.251(5) Uani 1 1 d D . .
F7 F -0.0295(7) 0.3884(9) 0.2326(5) 0.325(9) Uani 1 1 d D . .
F8 F -0.0020(8) 0.3054(6) 0.1947(6) 0.336(8) Uani 1 1 d D . .
N1 N 0.3555(3) 0.5173(2) 0.0246(2) 0.0448(12) Uani 1 1 d . . .
N2 N 0.2908(3) 0.4006(2) 0.01193(19) 0.0445(12) Uani 1 1 d . . .
N3 N 0.4825(3) 0.6629(3) 0.0524(3) 0.0741(17) Uani 1 1 d . . .
H3A H 0.4478 0.6906 0.0327 0.089 Uiso 1 1 calc R . .
N4 N 0.2397(3) 0.2221(3) -0.0070(2) 0.0715(17) Uani 1 1 d . . .
H4A H 0.1949 0.2301 -0.0310 0.086 Uiso 1 1 calc R . .
N5 N 0.2420(3) 0.4909(2) 0.0808(2) 0.0428(12) Uani 1 1 d . . .
N6 N 0.1411(3) 0.4611(2) -0.01875(19) 0.0414(12) Uani 1 1 d . . .
N7 N 0.3523(4) 0.5236(3) 0.2343(2) 0.0803(19) Uani 1 1 d . . .
H7A H 0.3871 0.5455 0.2248 0.096 Uiso 1 1 calc R . .
N8 N -0.0272(3) 0.4145(3) -0.1396(2) 0.0598(15) Uani 1 1 d . . .
H8A H -0.0104 0.4312 -0.1666 0.072 Uiso 1 1 calc R . .
N9 N 0.2107(3) 0.5870(2) -0.0188(2) 0.0429(12) Uani 1 1 d . . .
N10 N 0.2424(3) 0.4962(2) -0.0852(2) 0.0425(12) Uani 1 1 d . . .
N11 N 0.1631(3) 0.7387(3) 0.0490(2) 0.0670(16) Uani 1 1 d . . .
H11A H 0.1565 0.7187 0.0792 0.080 Uiso 1 1 calc R . .
N12 N 0.2708(3) 0.3931(3) -0.2031(2) 0.0663(16) Uani 1 1 d . . .
H12A H 0.3006 0.3643 -0.1798 0.080 Uiso 1 1 calc R . .
O1 O 0.6086(3) 0.6587(2) 0.1060(2) 0.0844(16) Uani 1 1 d . . .
O2 O 0.5466(3) 0.7568(3) 0.0757(3) 0.120(2) Uani 1 1 d . . .
O3 O 0.3119(4) 0.1370(3) 0.0460(4) 0.142(3) Uani 1 1 d . . .
O4 O 0.1984(4) 0.1182(3) -0.0218(3) 0.120(2) Uani 1 1 d . . .
O5 O 0.3211(4) 0.4882(4) 0.3138(2) 0.115(2) Uani 1 1 d . . .
O6 O 0.4287(4) 0.5430(4) 0.3228(2) 0.119(2) Uani 1 1 d . . .
O7 O -0.1310(3) 0.3605(2) -0.1280(2) 0.0669(13) Uani 1 1 d . . .
O8 O -0.1151(3) 0.3766(3) -0.21807(19) 0.0780(15) Uani 1 1 d . . .
O9 O 0.1659(6) 0.8426(3) 0.0102(3) 0.151(3) Uani 1 1 d . . .
O10 O 0.1574(5) 0.8283(3) 0.1008(3) 0.123(2) Uani 1 1 d . . .
O11 O 0.2146(5) 0.4154(3) -0.3007(3) 0.130(3) Uani 1 1 d . . .
O12 O 0.2721(4) 0.3162(3) -0.2684(2) 0.104(2) Uani 1 1 d . . .
O13 O 0.4614(8) 0.6133(7) 0.2039(5) 0.230(4) Uani 1 1 d DU . .
O14 O 0.0918(4) 0.2457(3) 0.4134(3) 0.112(2) Uani 1 1 d . . .
O15 O 0.3558(5) 0.7459(4) -0.0062(4) 0.157(3) Uani 1 1 d . . .
H15 H 0.3698 0.7488 -0.0357 0.235 Uiso 1 1 calc R . .
O16 O 0.0413(5) 0.0414(7) 0.2764(4) 0.185(4) Uani 1 1 d D . .
H16A H 0.0867 0.0324 0.2844 0.278 Uiso 1 1 calc R . .
C1 C 0.3846(4) 0.5798(3) 0.0276(3) 0.0515(16) Uani 1 1 d . . .
H1 H 0.3513 0.6156 0.0128 0.062 Uiso 1 1 calc R . .
C2 C 0.4615(4) 0.5941(3) 0.0514(3) 0.0566(17) Uani 1 1 d . . .
C3 C 0.5111(4) 0.5405(4) 0.0725(3) 0.0648(19) Uani 1 1 d . . .
H3 H 0.5632 0.5479 0.0891 0.078 Uiso 1 1 calc R . .
C4 C 0.4815(4) 0.4760(3) 0.0682(3) 0.0608(18) Uani 1 1 d . . .
H4 H 0.5142 0.4395 0.0817 0.073 Uiso 1 1 calc R . .
C5 C 0.4047(4) 0.4646(3) 0.0445(3) 0.0476(15) Uani 1 1 d . . .
C6 C 0.3674(4) 0.3986(3) 0.0370(2) 0.0499(16) Uani 1 1 d . . .
C7 C 0.4043(4) 0.3373(3) 0.0511(3) 0.0649(19) Uani 1 1 d . . .
H7 H 0.4568 0.3363 0.0690 0.078 Uiso 1 1 calc R . .
C8 C 0.3640(4) 0.2770(3) 0.0388(3) 0.072(2) Uani 1 1 d . . .
H8 H 0.3888 0.2356 0.0492 0.086 Uiso 1 1 calc R . .
C9 C 0.2867(4) 0.2791(3) 0.0110(3) 0.0557(17) Uani 1 1 d . . .
C10 C 0.2520(4) 0.3419(3) -0.0005(2) 0.0488(16) Uani 1 1 d . . .
H10 H 0.1993 0.3436 -0.0176 0.059 Uiso 1 1 calc R . .
C11 C 0.5513(5) 0.6898(4) 0.0810(4) 0.080(2) Uani 1 1 d . . .
C12 C 0.6166(6) 0.7976(5) 0.1035(5) 0.120(3) Uani 1 1 d . . .
H12 H 0.6626 0.7736 0.1025 0.144 Uiso 1 1 calc R . .
C13 C 0.6062(8) 0.8621(6) 0.0694(6) 0.165(5) Uani 1 1 d . . .
H13A H 0.5589 0.8829 0.0689 0.248 Uiso 1 1 calc R . .
H13B H 0.6053 0.8528 0.0296 0.248 Uiso 1 1 calc R . .
H13C H 0.6476 0.8923 0.0879 0.248 Uiso 1 1 calc R . .
C14 C 0.6142(9) 0.8047(7) 0.1622(5) 0.179(6) Uani 1 1 d . . .
H14A H 0.5735 0.8348 0.1625 0.268 Uiso 1 1 calc R . .
H14B H 0.6618 0.8229 0.1869 0.268 Uiso 1 1 calc R . .
H14C H 0.6058 0.7611 0.1771 0.268 Uiso 1 1 calc R . .
C15 C 0.2550(6) 0.1570(4) 0.0082(4) 0.100(3) Uani 1 1 d . . .
C16 C 0.1987(8) 0.0448(5) -0.0071(8) 0.171(6) Uani 1 1 d U . .
H16 H 0.2232 0.0369 0.0354 0.206 Uiso 1 1 calc R . .
C17 C 0.2407(11) 0.0131(8) -0.0419(9) 0.231(8) Uani 1 1 d U . .
H17A H 0.2416 -0.0351 -0.0360 0.346 Uiso 1 1 calc R . .
H17B H 0.2919 0.0302 -0.0299 0.346 Uiso 1 1 calc R . .
H17C H 0.2165 0.0231 -0.0831 0.346 Uiso 1 1 calc R . .
C18 C 0.1192(9) 0.0219(7) -0.0262(9) 0.238(10) Uani 1 1 d . . .
H18A H 0.0938 0.0386 -0.0654 0.357 Uiso 1 1 calc R . .
H18B H 0.0941 0.0389 0.0007 0.357 Uiso 1 1 calc R . .
H18C H 0.1178 -0.0268 -0.0264 0.357 Uiso 1 1 calc R . .
C19 C 0.2969(4) 0.5089(3) 0.1307(3) 0.0521(17) Uani 1 1 d . . .
H19 H 0.3415 0.5277 0.1272 0.062 Uiso 1 1 calc R . .
C20 C 0.2909(4) 0.5009(3) 0.1874(3) 0.0547(17) Uani 1 1 d . . .
C21 C 0.2245(4) 0.4727(3) 0.1923(3) 0.0642(19) Uani 1 1 d . . .
H21 H 0.2186 0.4661 0.2294 0.077 Uiso 1 1 calc R . .
C22 C 0.1675(4) 0.4544(3) 0.1418(3) 0.0567(17) Uani 1 1 d . . .
H22 H 0.1224 0.4358 0.1444 0.068 Uiso 1 1 calc R . .
C23 C 0.1774(4) 0.4639(3) 0.0863(2) 0.0451(15) Uani 1 1 d . . .
C24 C 0.1188(3) 0.4475(3) 0.0296(2) 0.0436(15) Uani 1 1 d . . .
C25 C 0.0482(4) 0.4216(3) 0.0237(3) 0.0547(17) Uani 1 1 d . . .
H25 H 0.0347 0.4122 0.0574 0.066 Uiso 1 1 calc R . .
C26 C -0.0036(4) 0.4090(3) -0.0315(3) 0.0548(17) Uani 1 1 d . . .
H26 H -0.0515 0.3910 -0.0353 0.066 Uiso 1 1 calc R . .
C27 C 0.0182(4) 0.4240(3) -0.0809(3) 0.0497(16) Uani 1 1 d . . .
C28 C 0.0903(4) 0.4498(3) -0.0722(3) 0.0470(15) Uani 1 1 d . . .
H28 H 0.1045 0.4600 -0.1055 0.056 Uiso 1 1 calc R . .
C29 C 0.3637(5) 0.5156(4) 0.2922(3) 0.075(2) Uani 1 1 d . . .
C30 C 0.4508(8) 0.5410(8) 0.3878(4) 0.156(5) Uani 1 1 d U . .
H30 H 0.4169 0.5124 0.4021 0.187 Uiso 1 1 calc R . .
C31 C 0.5300(9) 0.5187(8) 0.4097(6) 0.207(7) Uani 1 1 d U . .
H31A H 0.5366 0.4794 0.3879 0.311 Uiso 1 1 calc R . .
H31B H 0.5428 0.5074 0.4510 0.311 Uiso 1 1 calc R . .
H31C H 0.5627 0.5545 0.4047 0.311 Uiso 1 1 calc R . .
C32 C 0.4479(12) 0.6124(10) 0.4041(6) 0.260(8) Uani 1 1 d U . .
H32A H 0.4979 0.6319 0.4132 0.389 Uiso 1 1 calc R . .
H32B H 0.4306 0.6155 0.4381 0.389 Uiso 1 1 calc R . .
H32C H 0.4134 0.6365 0.3715 0.389 Uiso 1 1 calc R . .
C33 C -0.0951(4) 0.3815(3) -0.1585(3) 0.0619(19) Uani 1 1 d . . .
C34 C -0.1835(5) 0.3361(4) -0.2484(3) 0.086(2) Uani 1 1 d . . .
H34 H -0.2241 0.3465 -0.2313 0.103 Uiso 1 1 calc R . .
C35 C -0.2066(7) 0.3604(6) -0.3118(4) 0.142(4) Uani 1 1 d . . .
H35A H -0.2127 0.4088 -0.3127 0.213 Uiso 1 1 calc R . .
H35B H -0.2539 0.3395 -0.3339 0.213 Uiso 1 1 calc R . .
H35C H -0.1678 0.3484 -0.3291 0.213 Uiso 1 1 calc R . .
C36 C -0.1648(6) 0.2626(5) -0.2407(4) 0.115(3) Uani 1 1 d . . .
H36A H -0.1254 0.2522 -0.2578 0.173 Uiso 1 1 calc R . .
H36B H -0.2095 0.2364 -0.2601 0.173 Uiso 1 1 calc R . .
H36C H -0.1474 0.2517 -0.1992 0.173 Uiso 1 1 calc R . .
C37 C 0.1982(3) 0.6316(3) 0.0203(3) 0.0458(15) Uani 1 1 d . . .
H37 H 0.2069 0.6178 0.0593 0.055 Uiso 1 1 calc R . .
C38 C 0.1731(4) 0.6967(3) 0.0045(3) 0.0536(16) Uani 1 1 d . . .
C39 C 0.1584(5) 0.7164(4) -0.0541(3) 0.078(2) Uani 1 1 d . . .
H39 H 0.1397 0.7596 -0.0664 0.093 Uiso 1 1 calc R . .
C40 C 0.1720(5) 0.6714(3) -0.0931(3) 0.078(2) Uani 1 1 d . . .
H40 H 0.1627 0.6842 -0.1325 0.094 Uiso 1 1 calc R . .
C41 C 0.1990(4) 0.6074(3) -0.0754(3) 0.0539(17) Uani 1 1 d . . .
C42 C 0.2165(4) 0.5550(3) -0.1131(3) 0.0552(17) Uani 1 1 d . . .
C43 C 0.2084(5) 0.5625(4) -0.1729(3) 0.082(2) Uani 1 1 d . . .
H43 H 0.1907 0.6033 -0.1920 0.098 Uiso 1 1 calc R . .
C44 C 0.2264(5) 0.5105(4) -0.2037(3) 0.079(2) Uani 1 1 d . . .
H44 H 0.2214 0.5159 -0.2436 0.095 Uiso 1 1 calc R . .
C45 C 0.2515(4) 0.4507(3) -0.1760(3) 0.0537(17) Uani 1 1 d . . .
C46 C 0.2598(3) 0.4458(3) -0.1163(3) 0.0479(16) Uani 1 1 d . . .
H46 H 0.2784 0.4055 -0.0969 0.058 Uiso 1 1 calc R . .
C47 C 0.1627(6) 0.8059(4) 0.0497(4) 0.095(3) Uani 1 1 d . . .
C48 C 0.1661(11) 0.9021(5) 0.1131(5) 0.152(6) Uani 1 1 d . . .
H48 H 0.1525 0.9277 0.0759 0.183 Uiso 1 1 calc R . .
C49 C 0.1157(9) 0.9191(7) 0.1458(7) 0.208(8) Uani 1 1 d . . .
H49A H 0.0657 0.9019 0.1256 0.311 Uiso 1 1 calc R . .
H49B H 0.1134 0.9675 0.1493 0.311 Uiso 1 1 calc R . .
H49C H 0.1341 0.8993 0.1847 0.311 Uiso 1 1 calc R . .
C50 C 0.2506(10) 0.9150(7) 0.1494(8) 0.209(8) Uani 1 1 d . . .
H50A H 0.2595 0.9630 0.1542 0.313 Uiso 1 1 calc R . .
H50B H 0.2830 0.8960 0.1288 0.313 Uiso 1 1 calc R . .
H50C H 0.2616 0.8941 0.1877 0.313 Uiso 1 1 calc R . .
C51 C 0.2485(6) 0.3776(4) -0.2610(4) 0.085(2) Uani 1 1 d . . .
C52 C 0.2559(11) 0.2892(7) -0.3290(5) 0.172(5) Uani 1 1 d U . .
H52 H 0.2589 0.3229 -0.3586 0.206 Uiso 1 1 calc R . .
C53 C 0.1803(13) 0.2560(9) -0.3416(7) 0.255(9) Uani 1 1 d U . .
H53A H 0.1566 0.2706 -0.3131 0.382 Uiso 1 1 calc R . .
H53B H 0.1868 0.2076 -0.3393 0.382 Uiso 1 1 calc R . .
H53C H 0.1487 0.2683 -0.3807 0.382 Uiso 1 1 calc R . .
C54 C 0.3034(11) 0.2283(8) -0.3264(6) 0.211(6) Uani 1 1 d U . .
H54A H 0.2955 0.1970 -0.2979 0.317 Uiso 1 1 calc R . .
H54B H 0.3562 0.2412 -0.3147 0.317 Uiso 1 1 calc R . .
H54C H 0.2895 0.2072 -0.3647 0.317 Uiso 1 1 calc R . .
C55 C 0.3542(12) 0.7002(10) 0.1672(9) 0.269(8) Uani 1 1 d DU . .
H55A H 0.3398 0.6702 0.1337 0.404 Uiso 1 1 calc R . .
H55B H 0.3517 0.7463 0.1537 0.404 Uiso 1 1 calc R . .
H55C H 0.3201 0.6943 0.1901 0.404 Uiso 1 1 calc R . .
C56 C 0.4365(12) 0.6839(11) 0.2061(9) 0.250(6) Uani 1 1 d DU . .
H56A H 0.4710 0.7134 0.1941 0.300 Uiso 1 1 calc R . .
H56B H 0.4411 0.6948 0.2469 0.300 Uiso 1 1 calc R . .
C57 C 0.5410(11) 0.6017(10) 0.2371(8) 0.234(6) Uani 1 1 d DU . .
H57A H 0.5527 0.6169 0.2778 0.281 Uiso 1 1 calc R . .
H57B H 0.5745 0.6245 0.2188 0.281 Uiso 1 1 calc R . .
C58 C 0.5478(11) 0.5235(10) 0.2336(8) 0.239(7) Uani 1 1 d DU . .
H58A H 0.4977 0.5037 0.2213 0.359 Uiso 1 1 calc R . .
H58B H 0.5761 0.5061 0.2720 0.359 Uiso 1 1 calc R . .
H58C H 0.5736 0.5121 0.2056 0.359 Uiso 1 1 calc R . .
C59 C 0.1464(10) 0.2246(9) 0.3366(6) 0.205(8) Uani 1 1 d . . .
H59A H 0.1881 0.2562 0.3469 0.307 Uiso 1 1 calc R . .
H59B H 0.1319 0.2149 0.2950 0.307 Uiso 1 1 calc R . .
H59C H 0.1618 0.1834 0.3587 0.307 Uiso 1 1 calc R . .
C60 C 0.0839(10) 0.2530(7) 0.3504(5) 0.160(6) Uani 1 1 d . . .
H60A H 0.0373 0.2309 0.3269 0.192 Uiso 1 1 calc R . .
H60B H 0.0798 0.3008 0.3401 0.192 Uiso 1 1 calc R . .
C61 C 0.0296(7) 0.2758(7) 0.4290(7) 0.151(5) Uani 1 1 d . . .
H61A H -0.0167 0.2503 0.4106 0.181 Uiso 1 1 calc R . .
H61B H 0.0217 0.3219 0.4140 0.181 Uiso 1 1 calc R . .
C62 C 0.0454(9) 0.2764(8) 0.4935(7) 0.182(6) Uani 1 1 d . . .
H62A H 0.0649 0.2329 0.5095 0.273 Uiso 1 1 calc R . .
H62B H -0.0008 0.2858 0.5025 0.273 Uiso 1 1 calc R . .
H62C H 0.0825 0.3108 0.5108 0.273 Uiso 1 1 calc R . .
C63 C 0.3563(12) 0.8179(9) 0.0216(12) 0.326(15) Uani 1 1 d . . .
H63A H 0.3789 0.8152 0.0638 0.489 Uiso 1 1 calc R . .
H63B H 0.3050 0.8343 0.0123 0.489 Uiso 1 1 calc R . .
H63C H 0.3855 0.8485 0.0057 0.489 Uiso 1 1 calc R . .
C64 C 0.0103(15) 0.0701(17) 0.2114(9) 0.46(3) Uani 1 1 d D . .
H64A H -0.0435 0.0621 0.1958 0.686 Uiso 1 1 calc R . .
H64B H 0.0356 0.0477 0.1869 0.686 Uiso 1 1 calc R . .
H64C H 0.0201 0.1180 0.2118 0.686 Uiso 1 1 calc R . .

loop_
_atom_site_aniso_label
_atom_site_aniso_U_11
_atom_site_aniso_U_22
_atom_site_aniso_U_33
_atom_site_aniso_U_23
_atom_site_aniso_U_13
_atom_site_aniso_U_12
Fe1 0.0370(6) 0.0420(5) 0.0413(5) 0.0011(4) 0.0075(4) 0.0016(4)
B1 0.169(11) 0.187(11) 0.190(11) 0.001(9) 0.035(9) 0.012(9)
F1 0.188(9) 0.267(11) 0.319(13) 0.140(10) 0.040(8) 0.118(8)
F2 0.130(8) 0.385(17) 0.437(19) 0.174(15) -0.005(10) -0.002(9)
F3 0.229(13) 0.407(18) 0.209(10) 0.003(10) 0.031(9) 0.047(11)
F4 0.183(9) 0.311(13) 0.309(13) 0.075(10) 0.050(8) 0.139(9)
B2 0.172(11) 0.183(11) 0.165(10) 0.004(9) 0.040(9) -0.008(9)
F5 0.161(7) 0.333(12) 0.170(7) 0.112(7) 0.028(5) -0.079(7)
F6 0.149(8) 0.390(14) 0.188(8) 0.094(8) 0.015(6) -0.078(8)
F7 0.259(14) 0.52(2) 0.272(12) 0.163(14) 0.187(11) 0.122(14)
F8 0.270(15) 0.270(14) 0.378(18) 0.086(13) -0.030(13) -0.023(12)
N1 0.038(3) 0.045(3) 0.051(3) 0.004(2) 0.012(2) 0.002(3)
N2 0.043(4) 0.047(3) 0.040(3) 0.003(2) 0.008(2) 0.002(3)
N3 0.047(4) 0.052(4) 0.111(5) 0.010(3) 0.006(3) -0.003(3)
N4 0.063(4) 0.038(3) 0.094(4) 0.005(3) -0.003(3) 0.002(3)
N5 0.042(3) 0.039(3) 0.044(3) -0.002(2) 0.008(3) 0.002(2)
N6 0.042(3) 0.041(3) 0.038(3) 0.001(2) 0.008(3) 0.003(2)
N7 0.072(4) 0.123(5) 0.037(4) -0.005(3) 0.003(3) -0.036(4)
N8 0.045(4) 0.081(4) 0.047(3) -0.006(3) 0.004(3) -0.018(3)
N9 0.037(3) 0.044(3) 0.046(3) 0.003(2) 0.009(2) 0.001(2)
N10 0.038(3) 0.044(3) 0.044(3) 0.001(2) 0.012(2) 0.001(2)
N11 0.090(5) 0.040(4) 0.075(4) -0.007(3) 0.031(3) 0.007(3)
N12 0.085(5) 0.071(4) 0.042(3) -0.008(3) 0.019(3) 0.014(3)
O1 0.054(3) 0.061(3) 0.118(4) -0.005(3) -0.001(3) -0.001(3)
O2 0.062(4) 0.059(4) 0.206(7) -0.007(4) -0.007(4) -0.012(3)
O3 0.107(6) 0.062(4) 0.209(7) 0.026(4) -0.017(5) 0.004(4)
O4 0.103(5) 0.043(3) 0.176(6) 0.009(3) -0.010(4) -0.007(3)
O5 0.108(5) 0.163(6) 0.053(3) 0.014(3) -0.004(3) -0.045(4)
O6 0.100(5) 0.188(6) 0.050(3) -0.016(3) -0.005(3) -0.062(5)
O7 0.053(3) 0.088(3) 0.059(3) -0.011(2) 0.016(3) -0.021(3)
O8 0.063(3) 0.106(4) 0.054(3) -0.014(3) 0.003(2) -0.024(3)
O9 0.300(11) 0.055(4) 0.103(5) -0.003(3) 0.070(6) -0.007(5)
O10 0.211(8) 0.062(4) 0.092(4) -0.022(3) 0.044(4) 0.016(4)
O11 0.220(8) 0.096(4) 0.061(4) -0.001(3) 0.024(4) 0.030(5)
O12 0.172(6) 0.084(4) 0.062(3) -0.020(3) 0.045(4) 0.004(4)
O13 0.216(7) 0.270(7) 0.218(6) 0.009(6) 0.088(6) -0.024(6)
O14 0.089(5) 0.102(4) 0.128(6) -0.009(4) 0.008(4) -0.002(4)
O15 0.110(6) 0.110(6) 0.227(10) 0.051(5) 0.019(6) 0.023(4)
O16 0.131(7) 0.321(12) 0.101(5) -0.035(7) 0.033(5) 0.069(8)
C1 0.040(4) 0.051(4) 0.060(4) 0.007(3) 0.012(3) 0.006(3)
C2 0.044(5) 0.057(4) 0.065(4) 0.003(3) 0.011(3) 0.003(4)
C3 0.035(4) 0.070(5) 0.083(5) -0.003(4) 0.009(3) -0.004(4)
C4 0.044(5) 0.052(4) 0.078(5) 0.000(3) 0.008(4) 0.007(3)
C5 0.039(4) 0.048(4) 0.053(4) -0.002(3) 0.010(3) 0.005(3)
C6 0.044(4) 0.050(4) 0.046(4) 0.001(3) 0.001(3) 0.008(3)
C7 0.047(4) 0.063(5) 0.074(5) 0.005(4) 0.003(4) 0.010(4)
C8 0.069(6) 0.048(4) 0.084(5) 0.007(4) 0.002(4) 0.014(4)
C9 0.052(5) 0.043(4) 0.061(4) 0.004(3) 0.002(3) 0.006(3)
C10 0.046(4) 0.048(4) 0.048(4) 0.001(3) 0.008(3) -0.002(3)
C11 0.069(6) 0.049(5) 0.111(6) 0.002(4) 0.011(5) -0.010(4)
C12 0.119(9) 0.082(7) 0.142(10) 0.010(6) 0.019(7) 0.006(6)
C13 0.184(14) 0.096(8) 0.207(13) -0.019(8) 0.049(10) -0.049(8)
C14 0.245(18) 0.159(12) 0.107(9) 0.017(8) 0.019(10) -0.055(11)
C15 0.083(7) 0.057(6) 0.132(8) 0.009(5) -0.006(6) 0.003(5)
C16 0.137(12) 0.065(7) 0.294(17) 0.007(8) 0.042(10) -0.007(7)
C17 0.212(16) 0.112(11) 0.36(2) -0.010(11) 0.076(14) -0.015(10)
C18 0.165(15) 0.107(10) 0.38(3) 0.054(12) -0.002(15) -0.051(10)
C19 0.042(4) 0.055(4) 0.052(4) 0.000(3) 0.004(3) -0.006(3)
C20 0.054(5) 0.062(4) 0.041(4) -0.001(3) 0.006(3) -0.008(3)
C21 0.069(5) 0.074(5) 0.048(4) -0.002(3) 0.016(4) -0.015(4)
C22 0.056(4) 0.064(4) 0.050(4) -0.001(3) 0.015(3) -0.018(3)
C23 0.050(4) 0.041(3) 0.042(4) 0.002(3) 0.011(3) -0.001(3)
C24 0.041(4) 0.043(3) 0.043(4) 0.001(3) 0.007(3) -0.003(3)
C25 0.056(5) 0.058(4) 0.049(4) -0.002(3) 0.014(3) -0.008(3)
C26 0.040(4) 0.064(4) 0.057(4) -0.008(3) 0.010(3) -0.010(3)
C27 0.044(4) 0.053(4) 0.047(4) -0.002(3) 0.006(3) -0.001(3)
C28 0.046(4) 0.049(4) 0.042(4) 0.002(3) 0.007(3) 0.003(3)
C29 0.068(6) 0.090(6) 0.056(5) -0.002(4) 0.004(5) -0.021(4)
C30 0.152(10) 0.200(11) 0.070(7) -0.020(7) -0.031(6) -0.047(9)
C31 0.175(13) 0.254(14) 0.128(10) 0.010(9) -0.045(10) -0.017(11)
C32 0.301(17) 0.269(16) 0.136(11) -0.062(11) -0.037(11) 0.071(15)
C33 0.060(5) 0.065(5) 0.053(5) -0.011(4) 0.006(4) 0.001(4)
C34 0.056(5) 0.111(7) 0.077(5) -0.029(5) 0.000(4) -0.028(5)
C35 0.140(10) 0.176(10) 0.066(6) -0.008(6) -0.029(6) -0.042(8)
C36 0.112(8) 0.104(8) 0.103(7) -0.032(5) -0.004(6) -0.026(6)
C37 0.042(4) 0.045(4) 0.050(4) -0.003(3) 0.013(3) -0.002(3)
C38 0.050(4) 0.046(4) 0.064(4) -0.003(3) 0.016(3) 0.001(3)
C39 0.106(7) 0.055(4) 0.067(5) 0.009(4) 0.020(4) 0.019(4)
C40 0.124(7) 0.052(4) 0.054(4) 0.011(4) 0.022(4) 0.020(4)
C41 0.064(5) 0.052(4) 0.044(4) 0.004(3) 0.014(3) 0.005(3)
C42 0.064(5) 0.050(4) 0.051(4) 0.002(3) 0.017(3) 0.005(3)
C43 0.134(8) 0.059(5) 0.057(5) 0.011(4) 0.037(5) 0.020(4)
C44 0.126(8) 0.069(5) 0.049(4) 0.008(4) 0.036(4) 0.015(5)
C45 0.058(5) 0.055(4) 0.047(4) -0.001(3) 0.016(3) -0.002(3)
C46 0.046(4) 0.047(4) 0.047(4) 0.003(3) 0.009(3) 0.004(3)
C47 0.149(9) 0.058(6) 0.077(6) -0.010(5) 0.032(6) 0.004(5)
C48 0.294(19) 0.056(6) 0.101(8) -0.016(5) 0.054(10) 0.027(8)
C49 0.186(15) 0.151(12) 0.249(16) -0.130(12) 0.015(12) 0.020(10)
C50 0.23(2) 0.158(13) 0.258(18) -0.104(12) 0.113(15) -0.072(12)
C51 0.121(8) 0.073(6) 0.067(6) -0.001(5) 0.036(5) -0.002(5)
C52 0.291(15) 0.139(9) 0.080(7) -0.044(6) 0.051(9) 0.014(10)
C53 0.35(2) 0.239(15) 0.135(10) -0.086(10) 0.021(13) -0.046(15)
C54 0.262(10) 0.203(9) 0.173(8) -0.055(7) 0.073(8) 0.032(8)
C55 0.261(11) 0.271(11) 0.273(11) 0.007(9) 0.081(9) -0.006(9)
C56 0.241(9) 0.266(9) 0.243(8) 0.010(7) 0.078(7) -0.018(8)
C57 0.212(8) 0.274(9) 0.226(8) 0.010(7) 0.083(7) -0.029(7)
C58 0.243(10) 0.280(11) 0.218(10) 0.013(8) 0.106(8) 0.010(9)
C59 0.196(18) 0.27(2) 0.156(13) 0.001(12) 0.068(12) 0.080(15)
C60 0.213(17) 0.153(11) 0.075(8) 0.017(7) -0.012(8) -0.022(10)
C61 0.100(10) 0.158(11) 0.182(13) -0.020(10) 0.024(9) 0.006(8)
C62 0.161(14) 0.208(15) 0.189(14) -0.040(12) 0.074(11) -0.043(11)
C63 0.22(2) 0.154(16) 0.66(5) 0.12(2) 0.23(3) 0.068(14)
C64 0.28(3) 0.77(7) 0.36(4) -0.12(4) 0.15(3) 0.21(4)

loop_
_atom_type_symbol
_atom_type_description
_atom_type_scat_dispersion_real
_atom_type_scat_dispersion_imag
_atom_type_scat_source
C C 0.0033 0.0016 'International Tables Vol C Tables 4.2.6.8 and 6.1.1.4'
H H 0.0000 0.0000 'International Tables Vol C Tables 4.2.6.8 and 6.1.1.4'
B B 0.0013 0.0007 'International Tables Vol C Tables 4.2.6.8 and 6.1.1.4'
N N 0.0061 0.0033 'International Tables Vol C Tables 4.2.6.8 and 6.1.1.4'
O O 0.0106 0.0060 'International Tables Vol C Tables 4.2.6.8 and 6.1.1.4'
F F 0.0171 0.0103 'International Tables Vol C Tables 4.2.6.8 and 6.1.1.4'
Fe Fe 0.3463 0.8444 'International Tables Vol C Tables 4.2.6.8 and 6.1.1.4'

loop_
_geom_angle_atom_site_label_1
_geom_angle_atom_site_label_2
_geom_angle_atom_site_label_3
_geom_angle
_geom_angle_site_symmetry_1
_geom_angle_site_symmetry_3
_geom_angle_publ_flag
N1 Fe1 N10 91.52(19) . . ?
N1 Fe1 N6 172.95(19) . . ?
N10 Fe1 N6 94.20(19) . . ?
N1 Fe1 N9 94.66(19) . . ?
N10 Fe1 N9 81.49(19) . . ?
N6 Fe1 N9 90.27(18) . . ?
N1 Fe1 N2 81.3(2) . . ?
N10 Fe1 N2 94.50(19) . . ?
N6 Fe1 N2 94.11(19) . . ?
N9 Fe1 N2 174.3(2) . . ?
N1 Fe1 N5 93.0(2) . . ?
N10 Fe1 N5 175.0(2) . . ?
N6 Fe1 N5 81.4(2) . . ?
N9 Fe1 N5 96.16(18) . . ?
N2 Fe1 N5 88.14(18) . . ?
F1 B1 F2 108.7(11) . . ?
F1 B1 F4 109.2(11) . . ?
F2 B1 F4 113.1(12) . . ?
F1 B1 F3 111.8(12) . . ?
F2 B1 F3 108.4(12) . . ?
F4 B1 F3 105.7(11) . . ?
F7 B2 F5 112.3(12) . . ?
F7 B2 F6 110.2(12) . . ?
F5 B2 F6 111.7(11) . . ?
F7 B2 F8 100.7(11) . . ?
F5 B2 F8 112.1(12) . . ?
F6 B2 F8 109.2(12) . . ?
C1 N1 C5 118.0(5) . . ?
C1 N1 Fe1 126.6(4) . . ?
C5 N1 Fe1 115.2(4) . . ?
C10 N2 C6 118.9(5) . . ?
C10 N2 Fe1 126.5(4) . . ?
C6 N2 Fe1 114.7(4) . . ?
C11 N3 C2 126.7(6) . . ?
C15 N4 C9 128.9(6) . . ?
C19 N5 C23 117.7(5) . . ?
C19 N5 Fe1 127.5(4) . . ?
C23 N5 Fe1 114.7(4) . . ?
C28 N6 C24 117.3(5) . . ?
C28 N6 Fe1 127.3(4) . . ?
C24 N6 Fe1 115.4(4) . . ?
C29 N7 C20 127.8(7) . . ?
C33 N8 C27 126.7(6) . . ?
C37 N9 C41 118.7(5) . . ?
C37 N9 Fe1 126.1(4) . . ?
C41 N9 Fe1 115.3(4) . . ?
C46 N10 C42 118.5(5) . . ?
C46 N10 Fe1 126.4(4) . . ?
C42 N10 Fe1 115.0(4) . . ?
C47 N11 C38 127.1(6) . . ?
C51 N12 C45 127.8(6) . . ?
C11 O2 C12 118.3(7) . . ?
C15 O4 C16 119.7(8) . . ?
C29 O6 C30 118.5(8) . . ?
C33 O8 C34 117.4(6) . . ?
C47 O10 C48 118.4(8) . . ?
C51 O12 C52 119.2(8) . . ?
C57 O13 C56 113.8(15) . . ?
C61 O14 C60 112.9(10) . . ?
N1 C1 C2 123.6(6) . . ?
C1 C2 C3 118.1(6) . . ?
C1 C2 N3 116.4(6) . . ?
C3 C2 N3 125.5(6) . . ?
C4 C3 C2 118.4(6) . . ?
C5 C4 C3 121.2(6) . . ?
N1 C5 C4 120.6(5) . . ?
N1 C5 C6 113.5(5) . . ?
C4 C5 C6 125.9(6) . . ?
N2 C6 C7 120.2(6) . . ?
N2 C6 C5 114.6(5) . . ?
C7 C6 C5 125.1(6) . . ?
C6 C7 C8 120.6(7) . . ?
C9 C8 C7 119.0(6) . . ?
C8 C9 C10 118.1(6) . . ?
C8 C9 N4 125.0(6) . . ?
C10 C9 N4 116.9(6) . . ?
N2 C10 C9 123.1(6) . . ?
O1 C11 O2 125.0(7) . . ?
O1 C11 N3 126.3(7) . . ?
O2 C11 N3 108.7(7) . . ?
C14 C12 C13 114.5(10) . . ?
C14 C12 O2 101.6(10) . . ?
C13 C12 O2 105.9(8) . . ?
O3 C15 O4 124.9(8) . . ?
O3 C15 N4 124.7(8) . . ?
O4 C15 N4 110.4(8) . . ?
C17 C16 C18 110.8(16) . . ?
C17 C16 O4 104.4(14) . . ?
C18 C16 O4 107.3(10) . . ?
N5 C19 C20 123.8(6) . . ?
C21 C20 N7 125.7(6) . . ?
C21 C20 C19 117.8(6) . . ?
N7 C20 C19 116.5(6) . . ?
C22 C21 C20 119.3(6) . . ?
C21 C22 C23 119.7(6) . . ?
N5 C23 C22 121.6(5) . . ?
N5 C23 C24 114.7(5) . . ?
C22 C23 C24 123.6(6) . . ?
N6 C24 C25 121.1(5) . . ?
N6 C24 C23 113.3(5) . . ?
C25 C24 C23 125.6(6) . . ?
C24 C25 C26 121.4(6) . . ?
C25 C26 C27 117.8(6) . . ?
C28 C27 C26 118.3(5) . . ?
C28 C27 N8 116.7(6) . . ?
C26 C27 N8 125.0(6) . . ?
N6 C28 C27 124.0(6) . . ?
O5 C29 O6 124.1(7) . . ?
O5 C29 N7 125.7(7) . . ?
O6 C29 N7 110.2(8) . . ?
C31 C30 C32 108.1(12) . . ?
C31 C30 O6 107.5(12) . . ?
C32 C30 O6 103.3(11) . . ?
O7 C33 O8 126.0(7) . . ?
O7 C33 N8 126.4(6) . . ?
O8 C33 N8 107.5(7) . . ?
O8 C34 C36 109.7(7) . . ?
O8 C34 C35 104.2(7) . . ?
C36 C34 C35 114.5(8) . . ?
N9 C37 C38 122.4(5) . . ?
C37 C38 C39 118.5(6) . . ?
C37 C38 N11 117.3(6) . . ?
C39 C38 N11 124.2(6) . . ?
C40 C39 C38 118.7(6) . . ?
C39 C40 C41 121.1(6) . . ?
N9 C41 C40 120.5(6) . . ?
N9 C41 C42 113.5(5) . . ?
C40 C41 C42 125.9(6) . . ?
N10 C42 C43 120.2(6) . . ?
N10 C42 C41 114.6(5) . . ?
C43 C42 C41 125.2(6) . . ?
C44 C43 C42 120.3(6) . . ?
C43 C44 C45 119.8(6) . . ?
C44 C45 C46 118.0(6) . . ?
C44 C45 N12 125.1(6) . . ?
C46 C45 N12 116.9(5) . . ?
N10 C46 C45 123.2(5) . . ?
O9 C47 O10 123.4(8) . . ?
O9 C47 N11 126.3(8) . . ?
O10 C47 N11 110.4(8) . . ?
C49 C48 O10 106.9(12) . . ?
C49 C48 C50 112.0(11) . . ?
O10 C48 C50 107.4(11) . . ?
O11 C51 O12 124.9(8) . . ?
O11 C51 N12 125.3(8) . . ?
O12 C51 N12 109.7(7) . . ?
O12 C52 C54 108.4(11) . . ?
O12 C52 C53 104.3(13) . . ?
C54 C52 C53 99.2(14) . . ?
O13 C56 C55 115.8(18) . . ?
O13 C57 C58 102.2(15) . . ?
C59 C60 O14 111.7(12) . . ?
O14 C61 C62 110.9(11) . . ?

loop_
_geom_bond_atom_site_label_1
_geom_bond_atom_site_label_2
_geom_bond_distance
_geom_bond_site_symmetry_2
_geom_bond_publ_flag
Fe1 N1 1.964(5) . ?
Fe1 N10 1.967(5) . ?
Fe1 N6 1.970(5) . ?
Fe1 N9 1.971(4) . ?
Fe1 N2 1.974(5) . ?
Fe1 N5 1.982(5) . ?
B1 F1 1.313(13) . ?
B1 F2 1.315(13) . ?
B1 F4 1.321(13) . ?
B1 F3 1.346(13) . ?
B2 F7 1.283(13) . ?
B2 F5 1.290(12) . ?
B2 F6 1.308(12) . ?
B2 F8 1.325(13) . ?
N1 C1 1.336(7) . ?
N1 C5 1.363(7) . ?
N2 C10 1.345(7) . ?
N2 C6 1.353(7) . ?
N3 C11 1.347(9) . ?
N3 C2 1.408(8) . ?
N4 C15 1.340(9) . ?
N4 C9 1.401(8) . ?
N5 C19 1.345(7) . ?
N5 C23 1.348(7) . ?
N6 C28 1.341(7) . ?
N6 C24 1.363(7) . ?
N7 C29 1.332(9) . ?
N7 C20 1.391(8) . ?
N8 C33 1.359(9) . ?
N8 C27 1.395(7) . ?
N9 C37 1.350(7) . ?
N9 C41 1.354(7) . ?
N10 C46 1.336(7) . ?
N10 C42 1.348(7) . ?
N11 C47 1.324(9) . ?
N11 C38 1.399(8) . ?
N12 C51 1.340(9) . ?
N12 C45 1.406(8) . ?
O1 C11 1.207(9) . ?
O2 C11 1.326(9) . ?
O2 C12 1.490(11) . ?
O3 C15 1.214(9) . ?
O4 C15 1.310(10) . ?
O4 C16 1.487(12) . ?
O5 C29 1.195(9) . ?
O6 C29 1.310(9) . ?
O6 C30 1.469(11) . ?
O7 C33 1.198(8) . ?
O8 C33 1.349(8) . ?
O8 C34 1.478(8) . ?
O9 C47 1.201(9) . ?
O10 C47 1.323(9) . ?
O10 C48 1.482(10) . ?
O11 C51 1.210(9) . ?
O12 C51 1.316(9) . ?
O12 C52 1.475(11) . ?
O13 C57 1.454(15) . ?
O13 C56 1.47(2) . ?
O14 C61 1.440(13) . ?
O14 C60 1.464(12) . ?
O15 C63 1.57(2) . ?
O16 C64 1.575(18) . ?
C1 C2 1.384(9) . ?
C2 C3 1.384(9) . ?
C3 C4 1.373(9) . ?
C4 C5 1.371(9) . ?
C5 C6 1.457(8) . ?
C6 C7 1.376(8) . ?
C7 C8 1.384(9) . ?
C8 C9 1.373(9) . ?
C9 C10 1.381(8) . ?
C12 C14 1.415(14) . ?
C12 C13 1.487(14) . ?
C16 C17 1.44(2) . ?
C16 C18 1.466(18) . ?
C19 C20 1.394(9) . ?
C20 C21 1.384(9) . ?
C21 C22 1.374(8) . ?
C22 C23 1.400(8) . ?
C23 C24 1.475(8) . ?
C24 C25 1.366(8) . ?
C25 C26 1.380(8) . ?
C26 C27 1.388(8) . ?
C27 C28 1.380(8) . ?
C30 C31 1.458(19) . ?
C30 C32 1.463(19) . ?
C34 C36 1.486(11) . ?
C34 C35 1.510(11) . ?
C37 C38 1.376(8) . ?
C38 C39 1.387(9) . ?
C39 C40 1.363(9) . ?
C40 C41 1.373(9) . ?
C41 C42 1.468(8) . ?
C42 C43 1.388(9) . ?
C43 C44 1.358(9) . ?
C44 C45 1.360(9) . ?
C45 C46 1.379(8) . ?
C48 C49 1.426(19) . ?
C48 C50 1.550(19) . ?
C52 C54 1.476(18) . ?
C52 C53 1.48(2) . ?
C55 C56 1.544(16) . ?
C57 C58 1.551(16) . ?
C59 C60 1.412(18) . ?
C61 C62 1.469(15) . ?
